data_9017550
loop_
_publ_author_name
'Nagashima, M.'
'Armbruster, T.'

_publ_section_title
;
 Ardennite, tiragalloite and medaite: structural control of (As5+,V5+,Si4+)O4
 tetrahedra in silicates
;
_journal_name_full 'Mineralogical Magazine'
_journal_page_first 55
_journal_page_last 71
_journal_volume 74
_journal_year 2010
_chemical_compound_source 'Molinello, Val Graveglia, Liguria, Italy'
_chemical_formula_sum 'As0.175 Ca0.15 H Mn5.85 O19 Si5.23 V0.595'
_chemical_name_mineral Medaite
_space_group_IT_number 14
_space_group_name_Hall '-P 2yn'
_space_group_name_H-M_alt 'P 1 21/n 1'
_symmetry_space_group_name_H-M 'P 1 21/n 1'
_cell_angle_alpha 90
_cell_angle_beta 95.309
_cell_angle_gamma 90
_cell_formula_units_Z 4
_cell_length_a 6.7079
_cell_length_b 28.8700
_cell_length_c 7.5754
_cell_volume 1460.736
_database_code_amcsd 0019903
_exptl_crystal_density_diffrn 3.741
_cod_data_source_file inputs/fixed/downloads/18/18353.cif
_cod_data_source_block 18353
_cod_original_cell_volume 1460.737
_cod_original_formula_sum 'Mn5.85 Ca.15 Si5.23 V.595 As.175 O19 H'
_cod_database_code 9017550

loop_
_space_group_symop_operation_xyz
x,y,z
1/2+x,1/2-y,1/2+z
1/2-x,1/2+y,1/2-z
-x,-y,-z

loop_
_atom_site_aniso_label
_atom_site_aniso_U_11
_atom_site_aniso_U_22
_atom_site_aniso_U_33
_atom_site_aniso_U_12
_atom_site_aniso_U_13
_atom_site_aniso_U_23
Mn1 0.01080 0.01250 0.01560 -0.00030 0.00540 -0.00130
Mn2 0.01320 0.01330 0.01440 -0.00090 0.00530 -0.00080
Mn3 0.01020 0.01380 0.01710 0.00000 0.00500 -0.00070
Mn4 0.01170 0.01520 0.01680 -0.00160 0.00490 -0.00230
Mn5 0.01580 0.01670 0.01740 -0.00100 0.00410 -0.00340
Ca5 0.01580 0.01670 0.01740 -0.00100 0.00410 -0.00340
Mn6 0.01320 0.01480 0.02120 0.00000 0.00610 0.00260
SiT1 0.00890 0.01230 0.01570 -0.00080 0.00440 0.00060
SiT2 0.00910 0.01180 0.01410 0.00050 0.00400 0.00030
SiT3 0.00780 0.01220 0.01290 0.00040 0.00370 -0.00010
SiT4 0.00890 0.01180 0.01250 0.00040 0.00390 0.00040
SiT5 0.00780 0.01220 0.01580 -0.00010 0.00420 -0.00050
VT6 0.01100 0.01290 0.01610 -0.00050 0.00560 -0.00040
AsT6 0.01100 0.01290 0.01610 -0.00050 0.00560 -0.00040
SiT6 0.01100 0.01290 0.01610 -0.00050 0.00560 -0.00040
O1 0.01400 0.01600 0.01900 -0.00410 0.00850 -0.00280
O2 0.02100 0.01600 0.01400 0.00020 0.00580 0.00290
O3 0.01700 0.02200 0.02200 0.00430 0.00310 -0.00200
O4 0.01400 0.01500 0.01500 -0.00320 0.00410 -0.00020
O5 0.01500 0.01500 0.01400 -0.00010 0.00240 -0.00070
O6 0.01300 0.01600 0.01600 -0.00240 0.00460 -0.00240
O7 0.01160 0.01200 0.02700 -0.00320 0.00340 -0.00030
O8 0.01230 0.01200 0.01300 -0.00050 0.00530 0.00100
O9 0.01300 0.01400 0.01900 0.00150 0.00470 0.00130
O10 0.01600 0.02200 0.01500 0.00480 0.00280 -0.00020
O11 0.00830 0.01400 0.02500 -0.00220 0.00620 0.00230
O12 0.01170 0.01120 0.01700 0.00010 0.00360 -0.00140
O13 0.01600 0.00900 0.02900 -0.00040 0.00130 -0.00450
O14 0.01110 0.01600 0.01400 0.00110 0.00420 -0.00130
O15 0.01600 0.01700 0.01000 0.00040 0.00710 0.00040
O16 0.01260 0.01700 0.01900 0.00260 0.00560 -0.00450
O17 0.00870 0.02300 0.01400 -0.00020 0.00530 -0.00210
O18 0.01120 0.01400 0.01100 0.00140 0.00130 0.00020
O19 0.02600 0.01600 0.01400 -0.00320 0.00170 -0.00240

loop_
_atom_site_label
_atom_site_fract_x
_atom_site_fract_y
_atom_site_fract_z
_atom_site_occupancy
_atom_site_U_iso_or_equiv
_atom_site_type_symbol
_atom_site_attached_hydrogens
Mn1 0.37011 0.02233 0.15464 1.00000 0.01270 Mn 0
Mn2 0.68234 0.31735 0.02437 1.00000 0.01340 Mn 0
Mn3 0.45590 0.13620 0.22327 1.00000 0.01350 Mn 0
Mn4 0.66860 0.08722 0.91799 1.00000 0.01430 Mn 0
Mn5 0.14129 0.07612 0.44308 0.85000 0.01650 Mn 0
Ca5 0.14129 0.07612 0.44308 0.15000 0.01650 Ca 0
Mn6 0.47417 0.25292 0.31001 1.00000 0.01620 Mn 0
SiT1 0.69630 0.16640 0.59000 1.00000 0.01210 Si 0
SiT2 0.64270 0.06206 0.51550 1.00000 0.01150 Si 0
SiT3 0.86460 0.01194 0.22830 1.00000 0.01080 Si 0
SiT4 0.81580 -0.09424 0.16390 1.00000 0.01090 Si 0
SiT5 1.03650 -0.14586 -0.11450 1.00000 0.01180 Si 0
VT6 0.49437 0.21308 0.88117 0.59500 0.01310 V 0
AsT6 0.49437 0.21308 0.88117 0.17500 0.01310 As 0
SiT6 0.49437 0.21308 0.88117 0.23000 0.01310 Si 0
O1 0.65740 0.25717 0.85810 1.00000 0.01580 O 0
O2 0.45150 0.20247 1.08810 1.00000 0.01650 O 0
O3 0.27860 0.22578 0.76030 1.00000 0.02000 O 0
O4 0.60850 0.16409 0.78790 1.00000 0.01440 O 0
O5 0.51420 0.18465 0.45170 1.00000 0.01470 O 0
O6 0.89250 0.19769 0.60310 1.00000 0.01460 O 0
O7 0.75590 0.11254 0.54890 1.00000 0.01680 O 0
O8 0.44900 0.06951 0.37550 1.00000 0.01220 O 0
O9 0.60000 0.04212 0.70550 1.00000 0.01510 O 0
O10 0.80390 0.02901 0.42410 1.00000 0.01780 O 0
O11 1.07460 0.03675 0.21020 1.00000 0.01560 O 0
O12 0.68780 0.02268 0.07510 1.00000 0.01310 O 0
O13 0.89560 -0.04391 0.24310 1.00000 0.01840 O 0
O14 0.63090 -0.09010 0.01230 1.00000 0.01350 O 0
O15 0.77740 -0.12089 0.34250 1.00000 0.01400 O 0
O16 1.00270 -0.11709 0.06830 1.00000 0.01580 O 0
O17 1.25310 -0.12827 -0.15350 1.00000 0.01500 O 0
O18 0.86490 -0.13940 -0.27710 1.00000 0.01210 O 0
O19 1.02680 -0.20114 -0.05320 1.00000 0.01870 O 0
H19 0.95400 -0.21700 -0.15400 1.00000 0.05000 H 0

loop_
_cod_changelog_entry_id
_cod_changelog_entry_author
_cod_changelog_entry_date
_cod_changelog_entry_text
1
;cod-tools version 3.8.0
Id: cif_guess_AMCSD_atom_types 9581 2023-05-17 12:35:41Z saulius
;
2023-05-23T09:22:07+03:00
;Derived atom types and hydrogen counts
from atom names that follow the AMCSD naming convention
(Wat == water, O-H == hydroxyl).
;

loop_
_cod_related_entry_id
_cod_related_entry_database
_cod_related_entry_code
1 AMCSD 0019903
